data_7204013
loop_
_publ_author_name
'Antipin, Mikhail Yu.'
'Timofeeva, Tatiana V.'
'Clark, Ronald D.'
'Nesterov, Vladimir N.'
'Dolgushin, Fedor M.'
'Wu, Javier'
'Leyderman, Alex'

_publ_section_title
;
 Crystal structures and molecular mechanics calculation of nonlinear
 optical compounds: 2-cyclooctylamino-5-nitropyridine (COANP) and
 2-adamantylamino-5-nitropyridine (AANP). New polymorphic modification
 of AANP and electro-optical effects
;
_journal_issue 2
_journal_name_full 'Journal of Materials Chemistry'
_journal_page_first 351
_journal_paper_doi 10.1039/b005822j
_journal_volume 11
_journal_year 2001
_chemical_formula_sum 'C15 H19 N3 O2'
_chemical_formula_weight 273.33
_chemical_name_systematic
; 
 ? 
;
_space_group_IT_number 29
_symmetry_cell_setting orthorhombic
_symmetry_space_group_name_Hall 'P 2c -2ac'
_symmetry_space_group_name_H-M 'P c a 21'
_atom_sites_solution_hydrogens geom
_atom_sites_solution_primary direct
_atom_sites_solution_secondary difmap
_audit_creation_method SHELXL
_cell_angle_alpha 90.00
_cell_angle_beta 90.00
_cell_angle_gamma 90.00
_cell_formula_units_Z 4
_cell_length_a 28.310(10)
_cell_length_b 6.612(2)
_cell_length_c 7.474(2)
_cell_measurement_reflns_used 24
_cell_measurement_temperature 298(2)
_cell_measurement_theta_max 11
_cell_measurement_theta_min 10
_cell_volume 1399.0(8)
_computing_structure_refinement 'SHELXTL PLUS 5'
_computing_structure_solution 'SHELXTL PLUS 5'
_diffrn_ambient_temperature 298(2)
_diffrn_measurement_device 'Siemens P3/PC'
_diffrn_measurement_method '\w scans'
_diffrn_radiation_monochromator graphite
_diffrn_radiation_source 'fine-focus sealed tube'
_diffrn_radiation_type MoK\a
_diffrn_radiation_wavelength 0.71073
_diffrn_reflns_av_R_equivalents 0.0082
_diffrn_reflns_av_sigmaI/netI 0.2217
_diffrn_reflns_limit_h_max 36
_diffrn_reflns_limit_h_min -3
_diffrn_reflns_limit_k_max 8
_diffrn_reflns_limit_k_min -1
_diffrn_reflns_limit_l_max 9
_diffrn_reflns_limit_l_min 0
_diffrn_reflns_number 1685
_diffrn_reflns_theta_max 27.05
_diffrn_reflns_theta_min 1.44
_diffrn_standards_decay_% 5
_diffrn_standards_interval_count 98
_diffrn_standards_number 2
_exptl_absorpt_coefficient_mu 0.088
_exptl_absorpt_correction_type none
_exptl_crystal_colour yellow
_exptl_crystal_density_diffrn 1.298
_exptl_crystal_description prism
_exptl_crystal_F_000 584
_exptl_crystal_size_max 0.40
_exptl_crystal_size_mid 0.30
_exptl_crystal_size_min 0.20
_refine_diff_density_max 0.182
_refine_diff_density_min -0.223
_refine_diff_density_rms 0.048
_refine_ls_abs_structure_details 'Flack H D (1983), Acta Cryst. A39, 876-881'
_refine_ls_abs_structure_Flack 1.18(641)
_refine_ls_extinction_method none
_refine_ls_goodness_of_fit_all 1.008
_refine_ls_goodness_of_fit_obs 1.247
_refine_ls_matrix_type full
_refine_ls_number_parameters 185
_refine_ls_number_reflns 1582
_refine_ls_number_restraints 1
_refine_ls_restrained_S_all 2.281
_refine_ls_restrained_S_obs 1.245
_refine_ls_R_factor_all 0.2874
_refine_ls_R_factor_obs 0.0719
_refine_ls_shift/esd_max -0.010
_refine_ls_shift/esd_mean 0.001
_refine_ls_structure_factor_coef Fsqd
_refine_ls_weighting_details 'w=1/[\s^2^(Fo^2^)+(0.0600P)^2^+0.0000P] where P=(Fo^2^+2Fc^2^)/3'
_refine_ls_weighting_scheme calc
_refine_ls_wR_factor_all 0.4079
_refine_ls_wR_factor_obs 0.1218
_reflns_number_observed 565
_reflns_number_total 1645
_reflns_observed_criterion >2sigma(I)
_cod_data_source_file b005822j.txt
_cod_data_source_block admn-3
_cod_depositor_comments
;
The following automatic conversions were performed:
'_symmetry_cell_setting' value 'Orthorhombic' changed to 'orthorhombic'
according to '/home/saulius/struct/CIF-dictionaries/cif_core.dic'
dictionary named 'cif_core.dic' version 2.4.1 from 2010-06-29.

Automatic conversion script
Id: cif_fix_enum 1527 2010-12-29 10:47:43Z saulius 

The following automatic conversions were performed:

'_refine_ls_weighting_scheme' value 'calc
w=1/[\s^2^(Fo^2^)+(0.0600P)^2^+0.0000P] where P=(Fo^2^+2Fc^2^)/3' was
changed to 'calc'. New tag '_refine_ls_weighting_details' was
created. The value of the new tag was set to
'w=1/[\s^2^(Fo^2^)+(0.0600P)^2^+0.0000P] where P=(Fo^2^+2Fc^2^)/3'.

Automatic conversion script
Id: cif_fix_values 3143 2015-03-26 13:38:13Z robertas 
;
_cod_original_cell_volume 1398.9(7)
_cod_original_sg_symbol_H-M Pca2(1)
_cod_database_code 7204013

loop_
_symmetry_equiv_pos_as_xyz
'x, y, z'
'-x, -y, z+1/2'
'x+1/2, -y, z'
'-x+1/2, y, z+1/2'

loop_
_atom_site_aniso_label
_atom_site_aniso_U_11
_atom_site_aniso_U_22
_atom_site_aniso_U_33
_atom_site_aniso_U_23
_atom_site_aniso_U_13
_atom_site_aniso_U_12
O1 0.056(5) 0.082(6) 0.117(6) -0.003(5) -0.035(5) -0.024(4)
O2 0.067(5) 0.080(5) 0.084(6) -0.026(5) 0.001(4) -0.011(4)
N1 0.042(4) 0.051(4) 0.068(6) -0.013(5) -0.004(5) 0.009(4)
N2 0.040(4) 0.052(5) 0.059(6) -0.002(5) -0.013(5) 0.014(4)
N3 0.064(7) 0.054(6) 0.048(5) 0.001(5) -0.002(5) -0.011(5)
C1 0.056(6) 0.045(5) 0.034(5) 0.000(5) -0.011(5) 0.005(5)
C2 0.041(6) 0.059(6) 0.054(6) 0.003(7) -0.006(5) 0.014(5)
C3 0.036(5) 0.065(6) 0.049(6) -0.002(6) -0.007(5) -0.003(5)
C4 0.044(5) 0.046(5) 0.041(5) -0.003(5) -0.010(5) -0.017(5)
C5 0.056(6) 0.058(6) 0.040(6) -0.017(5) -0.003(5) 0.001(6)
C6 0.058(6) 0.039(5) 0.030(5) 0.009(5) -0.007(5) 0.004(4)
C7 0.040(5) 0.043(5) 0.048(6) -0.009(5) -0.004(5) 0.006(4)
C8 0.062(7) 0.047(6) 0.059(6) -0.013(6) -0.022(6) -0.007(5)
C9 0.047(6) 0.054(6) 0.071(7) -0.011(6) 0.011(6) -0.011(5)
C10 0.048(6) 0.068(7) 0.047(6) 0.003(6) -0.003(5) -0.012(5)
C11 0.061(7) 0.055(7) 0.050(6) 0.001(6) -0.004(6) 0.013(5)
C12 0.049(6) 0.035(5) 0.075(7) -0.003(6) -0.009(6) 0.003(4)
C13 0.060(7) 0.056(6) 0.055(6) 0.013(7) -0.029(6) 0.002(5)
C14 0.043(6) 0.106(9) 0.042(6) -0.016(7) -0.010(5) -0.007(6)
C15 0.040(5) 0.066(7) 0.073(7) -0.002(7) -0.014(6) -0.006(5)

loop_
_atom_site_label
_atom_site_type_symbol
_atom_site_fract_x
_atom_site_fract_y
_atom_site_fract_z
_atom_site_U_iso_or_equiv
_atom_site_thermal_displace_type
_atom_site_occupancy
_atom_site_calc_flag
_atom_site_refinement_flags
_atom_site_disorder_group
O1 O 0.2338(3) 0.0214(11) -0.1578(12) 0.085(3) Uani 1 d . .
O2 O 0.3051(2) -0.0944(11) -0.1562(11) 0.077(2) Uani 1 d . .
N1 N 0.3530(3) 0.3870(11) 0.1241(12) 0.054(2) Uani 1 d . .
N2 N 0.3357(3) 0.6932(12) 0.2683(11) 0.050(2) Uani 1 d . .
H2N H 0.3096(30) 0.8090(134) 0.2720(132) 0.085(35) Uiso 1 d . .
N3 N 0.2760(3) 0.0380(13) -0.1205(11) 0.055(2) Uani 1 d . .
C1 C 0.3225(3) 0.5357(14) 0.1667(11) 0.045(2) Uani 1 d . .
C2 C 0.2747(3) 0.5324(14) 0.1038(14) 0.051(3) Uani 1 d . .
H2B H 0.2547(3) 0.6411(14) 0.1263(14) 0.062 Uiso 1 calc R .
C3 C 0.2588(3) 0.3703(13) 0.0116(12) 0.050(2) Uani 1 d . .
H3A H 0.2275(3) 0.3621(13) -0.0250(12) 0.060 Uiso 1 calc R .
C4 C 0.2908(3) 0.2156(14) -0.0272(13) 0.044(2) Uani 1 d . .
C5 C 0.3371(3) 0.2373(15) 0.0289(11) 0.051(3) Uani 1 d . .
H5A H 0.3585(3) 0.1371(15) -0.0041(11) 0.062 Uiso 1 calc R .
C6 C 0.3802(3) 0.7154(12) 0.3703(12) 0.042(2) Uani 1 d . .
C7 C 0.3761(3) 0.9213(12) 0.4679(13) 0.044(2) Uani 1 d . .
H7A H 0.3731(3) 1.0297(12) 0.3811(13) 0.053 Uiso 1 calc R .
H7B H 0.3483(3) 0.9222(12) 0.5437(13) 0.053 Uiso 1 calc R .
C8 C 0.4207(3) 0.9532(14) 0.5821(12) 0.056(3) Uani 1 d . .
H8A H 0.4180(3) 1.0820(14) 0.6461(12) 0.067 Uiso 1 calc R .
C9 C 0.4640(3) 0.9598(13) 0.4626(15) 0.058(3) Uani 1 d . .
H9A H 0.4610(3) 1.0682(13) 0.3759(15) 0.069 Uiso 1 calc R .
H9B H 0.4921(3) 0.9843(13) 0.5339(15) 0.069 Uiso 1 calc R .
C10 C 0.4681(3) 0.7586(13) 0.3676(14) 0.054(3) Uani 1 d . .
H10A H 0.4960(3) 0.7618(13) 0.2905(14) 0.065 Uiso 1 calc R .
C11 C 0.4239(3) 0.7238(15) 0.2490(13) 0.056(3) Uani 1 d . .
H11A H 0.4207(3) 0.8333(15) 0.1634(13) 0.067 Uiso 1 calc R .
H11B H 0.4270(3) 0.5980(15) 0.1834(13) 0.067 Uiso 1 calc R .
C12 C 0.3857(3) 0.5459(12) 0.5067(14) 0.053(3) Uani 1 d . .
H12A H 0.3880(3) 0.4172(12) 0.4451(14) 0.064 Uiso 1 calc R .
H12B H 0.3582(3) 0.5419(12) 0.5836(14) 0.064 Uiso 1 calc R .
C13 C 0.4303(3) 0.5787(14) 0.6213(14) 0.057(3) Uani 1 d . .
H13A H 0.4338(3) 0.4684(14) 0.7079(14) 0.068 Uiso 1 calc R .
C14 C 0.4254(3) 0.7815(17) 0.7189(12) 0.064(3) Uani 1 d . .
H14A H 0.4529(3) 0.8043(17) 0.7936(12) 0.077 Uiso 1 calc R .
H14B H 0.3977(3) 0.7787(17) 0.7954(12) 0.077 Uiso 1 calc R .
C15 C 0.4734(3) 0.5881(14) 0.4983(14) 0.060(3) Uani 1 d . .
H15A H 0.5017(3) 0.6081(14) 0.5692(14) 0.072 Uiso 1 calc R .
H15B H 0.4765(3) 0.4614(14) 0.4341(14) 0.072 Uiso 1 calc R .

loop_
_atom_type_symbol
_atom_type_description
_atom_type_scat_dispersion_real
_atom_type_scat_dispersion_imag
_atom_type_scat_source
C C 0.0033 0.0016 'International Tables Vol C Tables 4.2.6.8 and 6.1.1.4'
H H 0.0000 0.0000 'International Tables Vol C Tables 4.2.6.8 and 6.1.1.4'
N N 0.0061 0.0033 'International Tables Vol C Tables 4.2.6.8 and 6.1.1.4'
O O 0.0106 0.0060 'International Tables Vol C Tables 4.2.6.8 and 6.1.1.4'

loop_
_geom_angle_atom_site_label_1
_geom_angle_atom_site_label_2
_geom_angle_atom_site_label_3
_geom_angle
_geom_angle_site_symmetry_1
_geom_angle_site_symmetry_3
_geom_angle_publ_flag
C5 N1 C1 117.6(8) . . ?
C1 N2 C6 127.2(8) . . ?
C1 N2 H2N 112.5(49) . . ?
C6 N2 H2N 120.3(50) . . ?
O2 N3 O1 122.5(9) . . ?
O2 N3 C4 119.6(8) . . ?
O1 N3 C4 117.9(9) . . ?
N2 C1 N1 121.6(8) . . ?
N2 C1 C2 117.3(8) . . ?
N1 C1 C2 121.1(9) . . ?
C3 C2 C1 119.5(8) . . ?
C3 C2 H2B 120.2(5) . . ?
C1 C2 H2B 120.2(6) . . ?
C2 C3 C4 118.2(8) . . ?
C2 C3 H3A 120.9(5) . . ?
C4 C3 H3A 120.9(5) . . ?
C5 C4 C3 118.3(8) . . ?
C5 C4 N3 120.7(9) . . ?
C3 C4 N3 121.0(8) . . ?
N1 C5 C4 125.0(9) . . ?
N1 C5 H5A 117.5(5) . . ?
C4 C5 H5A 117.5(6) . . ?
N2 C6 C12 111.0(8) . . ?
N2 C6 C11 112.7(7) . . ?
C12 C6 C11 109.9(8) . . ?
N2 C6 C7 105.4(7) . . ?
C12 C6 C7 109.8(7) . . ?
C11 C6 C7 107.9(7) . . ?
C8 C7 C6 108.6(7) . . ?
C8 C7 H7A 110.0(5) . . ?
C6 C7 H7A 110.0(4) . . ?
C8 C7 H7B 110.0(5) . . ?
C6 C7 H7B 110.0(5) . . ?
H7A C7 H7B 108.3 . . ?
C9 C8 C14 110.1(9) . . ?
C9 C8 C7 109.9(8) . . ?
C14 C8 C7 109.8(8) . . ?
C9 C8 H8A 109.0(5) . . ?
C14 C8 H8A 109.0(5) . . ?
C7 C8 H8A 109.0(5) . . ?
C10 C9 C8 108.2(8) . . ?
C10 C9 H9A 110.1(6) . . ?
C8 C9 H9A 110.1(6) . . ?
C10 C9 H9B 110.1(5) . . ?
C8 C9 H9B 110.1(6) . . ?
H9A C9 H9B 108.4 . . ?
C15 C10 C9 111.3(8) . . ?
C15 C10 C11 110.0(8) . . ?
C9 C10 C11 109.7(8) . . ?
C15 C10 H10A 108.6(5) . . ?
C9 C10 H10A 108.6(5) . . ?
C11 C10 H10A 108.6(6) . . ?
C6 C11 C10 108.5(8) . . ?
C6 C11 H11A 110.0(5) . . ?
C10 C11 H11A 110.0(5) . . ?
C6 C11 H11B 110.0(5) . . ?
C10 C11 H11B 110.0(5) . . ?
H11A C11 H11B 108.4 . . ?
C6 C12 C13 110.7(8) . . ?
C6 C12 H12A 109.5(5) . . ?
C13 C12 H12A 109.5(5) . . ?
C6 C12 H12B 109.5(5) . . ?
C13 C12 H12B 109.5(6) . . ?
H12A C12 H12B 108.1 . . ?
C15 C13 C14 108.8(8) . . ?
C15 C13 C12 109.0(9) . . ?
C14 C13 C12 108.3(8) . . ?
C15 C13 H13A 110.2(5) . . ?
C14 C13 H13A 110.2(5) . . ?
C12 C13 H13A 110.2(5) . . ?
C13 C14 C8 109.8(7) . . ?
C13 C14 H14A 109.7(5) . . ?
C8 C14 H14A 109.7(5) . . ?
C13 C14 H14B 109.7(5) . . ?
C8 C14 H14B 109.7(5) . . ?
H14A C14 H14B 108.2 . . ?
C10 C15 C13 110.0(8) . . ?
C10 C15 H15A 109.7(5) . . ?
C13 C15 H15A 109.7(5) . . ?
C10 C15 H15B 109.7(5) . . ?
C13 C15 H15B 109.7(5) . . ?
H15A C15 H15B 108.2 . . ?

loop_
_geom_bond_atom_site_label_1
_geom_bond_atom_site_label_2
_geom_bond_distance
_geom_bond_site_symmetry_2
_geom_bond_publ_flag
O1 N3 1.232(9) . ?
O2 N3 1.232(9) . ?
N1 C5 1.300(10) . ?
N1 C1 1.346(10) . ?
N2 C1 1.341(10) . ?
N2 C6 1.481(11) . ?
N2 H2N 1.06(9) . ?
N3 C4 1.429(11) . ?
C1 C2 1.434(12) . ?
C2 C3 1.350(11) . ?
C2 H2B 0.93 . ?
C3 C4 1.396(11) . ?
C3 H3A 0.93 . ?
C4 C5 1.384(12) . ?
C5 H5A 0.93 . ?
C6 C12 1.523(11) . ?
C6 C11 1.533(12) . ?
C6 C7 1.549(10) . ?
C7 C8 1.540(11) . ?
C7 H7A 0.97 . ?
C7 H7B 0.97 . ?
C8 C9 1.516(12) . ?
C8 C14 1.533(12) . ?
C8 H8A 0.98 . ?
C9 C10 1.512(11) . ?
C9 H9A 0.97 . ?
C9 H9B 0.97 . ?
C10 C15 1.499(11) . ?
C10 C11 1.551(13) . ?
C10 H10A 0.98 . ?
C11 H11A 0.97 . ?
C11 H11B 0.97 . ?
C12 C13 1.540(12) . ?
C12 H12A 0.97 . ?
C12 H12B 0.97 . ?
C13 C15 1.528(12) . ?
C13 C14 1.532(12) . ?
C13 H13A 0.98 . ?
C14 H14A 0.97 . ?
C14 H14B 0.97 . ?
C15 H15A 0.97 . ?
C15 H15B 0.97 . ?

loop_
_cod_related_entry_id
_cod_related_entry_database
_cod_related_entry_code
1 ChemSpider 3073079
